data_8105555
loop_
_publ_author_name
'Li, Bo'
'Shi, Zhen-Zhen'
'Xing, Xiao-Jing'
'Fan, Hui-Tao'

_publ_section_title
;
 Crystal structure of catena-poly[aqua-bis(formato-\k1
 O)-(\m2-1,1&#x2032;-(oxybis(1,4-phenylene))-bis(1H-1,2,4-triazole)-\k2
 N:N&#x2032;)copper(II)]hydrate, C18H16CuN6O6
;
_journal_issue 1
_journal_name_full 'Zeitschrift f\"ur Kristallographie - New Crystal Structures'
_journal_page_first 101
_journal_page_last 102
_journal_paper_doi 10.1515/ncrs-2018-0205
_journal_volume 234
_journal_year 2018
_chemical_formula_moiety 'C18 H16 Cu N6 O6'
_chemical_formula_sum 'C18 H16 Cu N6 O6'
_chemical_formula_weight 475.91
_space_group_crystal_system monoclinic
_space_group_IT_number 14
_space_group_name_Hall '-P 2ybc'
_space_group_name_H-M_alt 'P 1 21/c 1'
_atom_sites_solution_hydrogens mixed
_audit_creation_method SHELXL-2016/4
_cell_angle_alpha 90
_cell_angle_beta 93.115(7)
_cell_angle_gamma 90
_cell_formula_units_Z 4
_cell_length_a 13.669(6)
_cell_length_b 11.311(5)
_cell_length_c 12.763(6)
_cell_measurement_reflns_used 2108
_cell_measurement_temperature 293(2)
_cell_measurement_theta_max 27.970
_cell_measurement_theta_min 2.338
_cell_volume 1970.4(15)
_computing_cell_refinement 'Bruker SMART'
_computing_data_collection 'Bruker SMART'
_computing_data_reduction 'Bruker SAINT'
_computing_molecular_graphics 'Bruker SHELXTL'
_computing_publication_material 'Bruker SHELXTL'
_computing_structure_refinement 'SHELXL-2016/4 (Sheldrick, 2016)'
_computing_structure_solution 'Bruker SHELXTL'
_diffrn_ambient_temperature 293(2)
_diffrn_measured_fraction_theta_full 0.979
_diffrn_measured_fraction_theta_max 0.979
_diffrn_measurement_device_type 'CCD area detector'
_diffrn_measurement_method 'phi and omega scans'
_diffrn_radiation_type MoK\a
_diffrn_radiation_wavelength 0.71073
_diffrn_reflns_av_R_equivalents 0.0495
_diffrn_reflns_av_unetI/netI 0.0707
_diffrn_reflns_Laue_measured_fraction_full 0.979
_diffrn_reflns_Laue_measured_fraction_max 0.979
_diffrn_reflns_limit_h_max 12
_diffrn_reflns_limit_h_min -16
_diffrn_reflns_limit_k_max 12
_diffrn_reflns_limit_k_min -13
_diffrn_reflns_limit_l_max 15
_diffrn_reflns_limit_l_min -15
_diffrn_reflns_number 6553
_diffrn_reflns_point_group_measured_fraction_full 0.979
_diffrn_reflns_point_group_measured_fraction_max 0.979
_diffrn_reflns_theta_full 25.000
_diffrn_reflns_theta_max 25.000
_diffrn_reflns_theta_min 1.492
_exptl_absorpt_coefficient_mu 1.159
_exptl_absorpt_correction_T_max 0.880
_exptl_absorpt_correction_T_min 0.779
_exptl_absorpt_correction_type multi-scan
_exptl_absorpt_process_details sadabs
_exptl_crystal_colour blue
_exptl_crystal_density_diffrn 1.604
_exptl_crystal_description block
_exptl_crystal_F_000 972
_exptl_crystal_size_max 0.240
_exptl_crystal_size_mid 0.180
_exptl_crystal_size_min 0.110
_refine_diff_density_max 0.708
_refine_diff_density_min -0.627
_refine_diff_density_rms 0.097
_refine_ls_extinction_coef .
_refine_ls_extinction_method none
_refine_ls_goodness_of_fit_ref 1.018
_refine_ls_hydrogen_treatment constr
_refine_ls_matrix_type full
_refine_ls_number_parameters 280
_refine_ls_number_reflns 3403
_refine_ls_number_restraints 1
_refine_ls_restrained_S_all 1.018
_refine_ls_R_factor_all 0.0734
_refine_ls_R_factor_gt 0.0481
_refine_ls_shift/su_max 0.000
_refine_ls_shift/su_mean 0.000
_refine_ls_structure_factor_coef Fsqd
_refine_ls_weighting_details 'w=1/[\s^2^(Fo^2^)+(0.0700P)^2^] where P=(Fo^2^+2Fc^2^)/3'
_refine_ls_weighting_scheme calc
_refine_ls_wR_factor_gt 0.1221
_refine_ls_wR_factor_ref 0.1311
_reflns_Friedel_coverage 0.000
_reflns_Friedel_fraction_full .
_reflns_Friedel_fraction_max .
_reflns_number_gt 2412
_reflns_number_total 3403
_reflns_threshold_expression 'I > 2\s(I)'
_cod_data_source_file suppl_ncrs-2018-0205_suppl.cif
_cod_data_source_block 1
_cod_original_sg_symbol_H-M 'P 21/c'
_cod_database_code 8105555
_shelx_shelxl_version_number 2016/4
_shelx_space_group_comment
; 
The symmetry employed for this shelxl refinement is uniquely defined 
by the following loop, which should always be used as a source of 
symmetry information in preference to the above space-group names. 
They are only intended as comments. 
;
_shelx_estimated_absorpt_t_min 0.768
_shelx_estimated_absorpt_t_max 0.883

loop_
_space_group_symop_operation_xyz
'x, y, z'
'-x, y+1/2, -z+1/2'
'-x, -y, -z'
'x, -y-1/2, z-1/2'

loop_
_atom_site_label
_atom_site_type_symbol
_atom_site_fract_x
_atom_site_fract_y
_atom_site_fract_z
_atom_site_U_iso_or_equiv
_atom_site_adp_type
_atom_site_occupancy
_atom_site_site_symmetry_order
_atom_site_calc_flag
_atom_site_refinement_flags_posn
_atom_site_refinement_flags_adp
_atom_site_refinement_flags_occupancy
_atom_site_disorder_assembly
_atom_site_disorder_group
CU1 Cu -0.04160(3) 0.78258(4) -0.26991(3) 0.03024(19) Uani 1 1 d . U . . .
C1 C 0.1681(3) 0.6984(4) -0.2165(3) 0.0423(11) Uani 1 1 d . . . . .
H1 H 0.162555 0.642146 -0.269635 0.051 Uiso 1 1 calc R U . . .
C2 C 0.1308(3) 0.8358(4) -0.1136(3) 0.0329(9) Uani 1 1 d . . . . .
H2 H 0.097566 0.894099 -0.078446 0.039 Uiso 1 1 calc R U . . .
C3 C 0.8058(3) 0.8673(4) 0.5617(3) 0.0324(9) Uani 1 1 d . . . . .
H3 H 0.851403 0.895392 0.516244 0.039 Uiso 1 1 calc R U . . .
C4 C 0.7381(3) 0.7943(5) 0.6919(3) 0.0563(14) Uani 1 1 d . . . . .
H4 H 0.730546 0.761188 0.757627 0.068 Uiso 1 1 calc R U . . .
C5 C 0.2930(3) 0.8576(4) -0.0173(3) 0.0311(9) Uani 1 1 d . . . . .
C6 C 0.2983(3) 0.9796(4) -0.0145(3) 0.0400(10) Uani 1 1 d . . . . .
H6 H 0.258484 1.024934 -0.060155 0.048 Uiso 1 1 calc R U . . .
C7 C 0.3637(3) 1.0336(4) 0.0573(3) 0.0434(11) Uani 1 1 d . . . . .
H7 H 0.366820 1.115683 0.060642 0.052 Uiso 1 1 calc R U . . .
C8 C 0.4245(3) 0.9662(4) 0.1241(3) 0.0377(10) Uani 1 1 d . . . . .
C9 C 0.4207(3) 0.8445(4) 0.1193(3) 0.0448(11) Uani 1 1 d . . . . .
H9 H 0.462780 0.799114 0.162580 0.054 Uiso 1 1 calc R U . . .
C10 C 0.3534(3) 0.7904(4) 0.0491(3) 0.0403(10) Uani 1 1 d . . . . .
H10 H 0.349046 0.708354 0.046921 0.048 Uiso 1 1 calc R U . . .
C11 C 0.5411(3) 0.9805(4) 0.2748(3) 0.0386(10) Uani 1 1 d . . . . .
C12 C 0.6388(3) 1.0097(4) 0.2866(3) 0.0465(11) Uani 1 1 d . . . . .
H12 H 0.667669 1.054620 0.235651 0.056 Uiso 1 1 calc R U . . .
C13 C 0.6946(3) 0.9718(4) 0.3755(3) 0.0424(11) Uani 1 1 d . . . . .
H13 H 0.760252 0.992821 0.384679 0.051 Uiso 1 1 calc R U . . .
C14 C 0.6518(3) 0.9033(3) 0.4490(3) 0.0320(9) Uani 1 1 d . . . . .
C15 C 0.5541(3) 0.8733(4) 0.4370(3) 0.0482(12) Uani 1 1 d . . . . .
H15 H 0.525289 0.827466 0.487363 0.058 Uiso 1 1 calc R U . . .
C16 C 0.4983(3) 0.9126(4) 0.3480(3) 0.0519(13) Uani 1 1 d . . . . .
H16 H 0.432403 0.892470 0.339029 0.062 Uiso 1 1 calc R U . . .
C17 C 0.0594(3) 0.8764(4) -0.4392(3) 0.0379(10) Uani 1 1 d . . . . .
H17 H 0.084782 0.871743 -0.505246 0.045 Uiso 1 1 calc R U . . .
C18 C -0.1082(3) 0.8718(4) -0.0807(3) 0.0409(10) Uani 1 1 d . . . . .
H18 H -0.132376 0.863369 -0.014437 0.049 Uiso 1 1 calc R U . . .
N1 N 0.0929(2) 0.7719(3) -0.1945(2) 0.0330(8) Uani 1 1 d . . . . .
N2 N 0.2231(2) 0.8030(3) -0.0912(2) 0.0337(8) Uani 1 1 d . . . . .
N3 N 0.2492(3) 0.7125(3) -0.1570(3) 0.0461(9) Uani 1 1 d . . . . .
N4 N 0.7082(2) 0.8647(3) 0.5413(2) 0.0349(8) Uani 1 1 d . . . . .
N5 N 0.6634(3) 0.8164(4) 0.6257(3) 0.0611(13) Uani 1 1 d . . . . .
N6 N 0.8271(2) 0.8235(3) 0.6572(2) 0.0355(8) Uani 1 1 d . . . . .
O1 O 0.0194(2) 0.7834(2) -0.40609(19) 0.0367(6) Uani 1 1 d . . . . .
O2 O 0.0683(2) 0.9714(3) -0.3943(2) 0.0520(8) Uani 1 1 d . . . . .
O3 O -0.1048(2) 0.7779(2) -0.13539(19) 0.0371(6) Uani 1 1 d . U . . .
O4 O -0.0835(2) 0.9717(3) -0.1048(3) 0.0589(9) Uani 1 1 d . . . . .
O5 O 0.4900(2) 1.0307(3) 0.1877(2) 0.0520(8) Uani 1 1 d . . . . .
O6 O -0.0651(2) 0.5884(2) -0.2931(2) 0.0446(7) Uani 1 1 d . . . . .
H6A H -0.030684 0.564424 -0.342404 0.053 Uiso 1 1 d R U . . .
H6B H -0.049134 0.553044 -0.238754 0.053 Uiso 1 1 d R U . . .

loop_
_atom_site_aniso_label
_atom_site_aniso_U_11
_atom_site_aniso_U_22
_atom_site_aniso_U_33
_atom_site_aniso_U_23
_atom_site_aniso_U_13
_atom_site_aniso_U_12
CU1 0.0277(3) 0.0304(3) 0.0313(3) 0.0011(2) -0.01023(19) -0.0008(2)
C1 0.033(2) 0.052(3) 0.041(2) -0.015(2) -0.0084(19) 0.005(2)
C2 0.029(2) 0.032(2) 0.037(2) 0.0024(18) -0.0087(17) 0.0033(18)
C3 0.025(2) 0.037(2) 0.0347(19) 0.0001(17) -0.0057(16) 0.0032(17)
C4 0.033(2) 0.092(4) 0.042(2) 0.027(2) -0.012(2) -0.012(3)
C5 0.0220(19) 0.038(2) 0.0328(19) -0.0005(17) -0.0053(16) 0.0016(17)
C6 0.033(2) 0.042(3) 0.043(2) 0.0018(19) -0.0161(19) 0.0081(19)
C7 0.048(3) 0.033(2) 0.047(2) 0.001(2) -0.016(2) 0.002(2)
C8 0.030(2) 0.044(3) 0.037(2) -0.0007(19) -0.0121(18) 0.001(2)
C9 0.037(2) 0.045(3) 0.050(2) 0.005(2) -0.021(2) 0.008(2)
C10 0.041(2) 0.035(3) 0.043(2) 0.0018(19) -0.0129(19) -0.002(2)
C11 0.042(2) 0.034(2) 0.038(2) 0.0038(19) -0.0156(19) 0.001(2)
C12 0.042(3) 0.053(3) 0.042(2) 0.011(2) -0.012(2) -0.013(2)
C13 0.029(2) 0.053(3) 0.044(2) 0.007(2) -0.0124(19) -0.011(2)
C14 0.027(2) 0.033(2) 0.0349(19) -0.0036(17) -0.0103(16) 0.0019(17)
C15 0.030(2) 0.066(3) 0.047(2) 0.016(2) -0.0096(19) -0.009(2)
C16 0.025(2) 0.070(4) 0.059(3) 0.012(2) -0.017(2) -0.007(2)
C17 0.034(2) 0.040(3) 0.039(2) -0.004(2) 0.0032(18) 0.000(2)
C18 0.032(2) 0.048(3) 0.042(2) 0.006(2) 0.0026(18) 0.004(2)
N1 0.0331(18) 0.040(2) 0.0258(15) 0.0013(14) -0.0034(14) 0.0045(16)
N2 0.0246(17) 0.039(2) 0.0359(17) -0.0009(15) -0.0115(14) 0.0016(15)
N3 0.035(2) 0.054(3) 0.049(2) -0.0181(18) -0.0083(17) 0.0115(18)
N4 0.0277(17) 0.042(2) 0.0341(16) 0.0028(15) -0.0076(14) -0.0016(16)
N5 0.032(2) 0.104(4) 0.046(2) 0.029(2) -0.0058(18) -0.016(2)
N6 0.0326(19) 0.038(2) 0.0344(17) 0.0062(15) -0.0098(15) -0.0016(15)
O1 0.0438(17) 0.0317(16) 0.0336(14) -0.0003(12) -0.0079(12) -0.0070(14)
O2 0.062(2) 0.042(2) 0.0527(17) -0.0094(15) 0.0076(16) -0.0161(16)
O3 0.0387(16) 0.0382(17) 0.0335(13) -0.0015(13) -0.0065(11) 0.0022(13)
O4 0.055(2) 0.041(2) 0.082(2) 0.0011(18) 0.0128(18) -0.0029(17)
O5 0.055(2) 0.044(2) 0.0529(17) 0.0081(15) -0.0326(15) -0.0065(16)
O6 0.061(2) 0.0283(16) 0.0447(15) 0.0040(13) 0.0046(14) -0.0008(14)

loop_
_atom_type_symbol
_atom_type_description
_atom_type_scat_dispersion_real
_atom_type_scat_dispersion_imag
_atom_type_scat_source
C C 0.0033 0.0016 'International Tables Vol C Tables 4.2.6.8 and 6.1.1.4'
H H 0.0000 0.0000 'International Tables Vol C Tables 4.2.6.8 and 6.1.1.4'
Cu Cu 0.3201 1.2651 'International Tables Vol C Tables 4.2.6.8 and 6.1.1.4'
N N 0.0061 0.0033 'International Tables Vol C Tables 4.2.6.8 and 6.1.1.4'
O O 0.0106 0.0060 'International Tables Vol C Tables 4.2.6.8 and 6.1.1.4'

loop_
_geom_angle_atom_site_label_1
_geom_angle_atom_site_label_2
_geom_angle_atom_site_label_3
_geom_angle
_geom_angle_site_symmetry_1
_geom_angle_site_symmetry_3
O3 CU1 O1 178.33(11) . .
O3 CU1 N6 89.27(12) . 1_454
O1 CU1 N6 90.02(13) . 1_454
O3 CU1 N1 90.81(12) . .
O1 CU1 N1 90.15(12) . .
N6 CU1 N1 170.22(14) 1_454 .
O3 CU1 O6 91.28(10) . .
O1 CU1 O6 87.25(10) . .
N6 CU1 O6 92.64(12) 1_454 .
N1 CU1 O6 97.13(12) . .
N3 C1 N1 115.3(4) . .
N3 C1 H1 122.4 . .
N1 C1 H1 122.3 . .
N2 C2 N1 109.7(3) . .
N2 C2 H2 125.1 . .
N1 C2 H2 125.1 . .
N6 C3 N4 109.5(3) . .
N6 C3 H3 125.3 . .
N4 C3 H3 125.3 . .
N5 C4 N6 115.0(4) . .
N5 C4 H4 122.5 . .
N6 C4 H4 122.5 . .
C10 C5 C6 120.4(4) . .
C10 C5 N2 121.2(4) . .
C6 C5 N2 118.4(3) . .
C5 C6 C7 119.2(4) . .
C5 C6 H6 120.4 . .
C7 C6 H6 120.4 . .
C8 C7 C6 120.5(4) . .
C8 C7 H7 119.8 . .
C6 C7 H7 119.8 . .
C9 C8 O5 125.0(3) . .
C9 C8 C7 120.2(4) . .
O5 C8 C7 114.7(4) . .
C8 C9 C10 119.3(4) . .
C8 C9 H9 120.3 . .
C10 C9 H9 120.3 . .
C5 C10 C9 120.4(4) . .
C5 C10 H10 119.8 . .
C9 C10 H10 119.8 . .
C16 C11 C12 120.6(4) . .
C16 C11 O5 123.9(4) . .
C12 C11 O5 115.4(4) . .
C11 C12 C13 119.9(4) . .
C11 C12 H12 120.1 . .
C13 C12 H12 120.1 . .
C14 C13 C12 119.6(4) . .
C14 C13 H13 120.2 . .
C12 C13 H13 120.2 . .
C13 C14 C15 120.6(3) . .
C13 C14 N4 120.1(3) . .
C15 C14 N4 119.2(4) . .
C14 C15 C16 119.5(4) . .
C14 C15 H15 120.3 . .
C16 C15 H15 120.3 . .
C11 C16 C15 119.8(4) . .
C11 C16 H16 120.1 . .
C15 C16 H16 120.1 . .
O2 C17 O1 127.4(4) . .
O2 C17 H17 116.3 . .
O1 C17 H17 116.3 . .
O4 C18 O3 128.0(4) . .
O4 C18 H18 116.0 . .
O3 C18 H18 116.0 . .
C2 N1 C1 102.9(3) . .
C2 N1 CU1 129.4(3) . .
C1 N1 CU1 127.7(3) . .
C2 N2 N3 110.4(3) . .
C2 N2 C5 127.4(3) . .
N3 N2 C5 121.9(3) . .
C1 N3 N2 101.7(3) . .
C3 N4 N5 109.6(3) . .
C3 N4 C14 129.2(3) . .
N5 N4 C14 121.2(3) . .
C4 N5 N4 102.4(3) . .
C3 N6 C4 103.5(3) . .
C3 N6 CU1 130.3(3) . 1_656
C4 N6 CU1 125.5(3) . 1_656
C17 O1 CU1 120.6(3) . .
C18 O3 CU1 119.2(3) . .
C8 O5 C11 122.1(3) . .
CU1 O6 H6A 109.3 . .
CU1 O6 H6B 109.7 . .
H6A O6 H6B 109.8 . .

loop_
_geom_bond_atom_site_label_1
_geom_bond_atom_site_label_2
_geom_bond_distance
_geom_bond_site_symmetry_2
CU1 O3 1.964(3) .
CU1 O1 1.968(3) .
CU1 N6 2.030(3) 1_454
CU1 N1 2.032(3) .
CU1 O6 2.237(3) .
C1 N3 1.319(5) .
C1 N1 1.363(5) .
C1 H1 0.9300 .
C2 N2 1.331(5) .
C2 N1 1.341(5) .
C2 H2 0.9300 .
C3 N6 1.333(5) .
C3 N4 1.347(5) .
C3 H3 0.9300 .
C4 N5 1.313(5) .
C4 N6 1.358(6) .
C4 H4 0.9300 .
C5 C10 1.379(5) .
C5 C6 1.382(6) .
C5 N2 1.444(5) .
C6 C7 1.386(5) .
C6 H6 0.9300 .
C7 C8 1.386(5) .
C7 H7 0.9300 .
C8 C9 1.379(6) .
C8 O5 1.384(4) .
C9 C10 1.392(6) .
C9 H9 0.9300 .
C10 H10 0.9300 .
C11 C16 1.365(6) .
C11 C12 1.376(6) .
C11 O5 1.400(4) .
C12 C13 1.400(5) .
C12 H12 0.9300 .
C13 C14 1.371(5) .
C13 H13 0.9300 .
C14 C15 1.379(5) .
C14 N4 1.440(4) .
C15 C16 1.405(5) .
C15 H15 0.9300 .
C16 H16 0.9300 .
C17 O2 1.221(5) .
C17 O1 1.270(5) .
C17 H17 0.9300 .
C18 O4 1.223(5) .
C18 O3 1.273(5) .
C18 H18 0.9300 .
N2 N3 1.383(4) .
N4 N5 1.380(4) .
N6 CU1 2.030(3) 1_656
O6 H6A 0.8499 .
O6 H6B 0.8199 .

loop_
_geom_hbond_atom_site_label_D
_geom_hbond_atom_site_label_H
_geom_hbond_atom_site_label_A
_geom_hbond_distance_DH
_geom_hbond_distance_HA
_geom_hbond_distance_DA
_geom_hbond_angle_DHA
_geom_hbond_site_symmetry_A
C2 H2 O4 0.93 2.63 3.316(5) 131.0 .
C3 H3 O2_$3 0.93 2.47 3.354(5) 159.8 3_675
C13 H13 O2_$3 0.93 2.37 3.300(5) 173.3 3_675
O6 H6A O4_$4 0.85 2.03 2.803(4) 151.5 2_544
O6 H6B O2_$4 0.82 1.96 2.736(4) 156.9 2_544

loop_
_geom_torsion_atom_site_label_1
_geom_torsion_atom_site_label_2
_geom_torsion_atom_site_label_3
_geom_torsion_atom_site_label_4
_geom_torsion
_geom_torsion_site_symmetry_1
_geom_torsion_site_symmetry_2
_geom_torsion_site_symmetry_3
_geom_torsion_site_symmetry_4
C10 C5 C6 C7 -1.2(6) . . . .
N2 C5 C6 C7 178.8(4) . . . .
C5 C6 C7 C8 1.3(6) . . . .
C6 C7 C8 C9 0.3(7) . . . .
C6 C7 C8 O5 176.5(4) . . . .
O5 C8 C9 C10 -177.7(4) . . . .
C7 C8 C9 C10 -1.9(7) . . . .
C6 C5 C10 C9 -0.4(6) . . . .
N2 C5 C10 C9 179.6(4) . . . .
C8 C9 C10 C5 1.9(7) . . . .
C16 C11 C12 C13 -1.3(7) . . . .
O5 C11 C12 C13 175.0(4) . . . .
C11 C12 C13 C14 1.5(7) . . . .
C12 C13 C14 C15 -1.1(7) . . . .
C12 C13 C14 N4 -179.4(4) . . . .
C13 C14 C15 C16 0.5(7) . . . .
N4 C14 C15 C16 178.8(4) . . . .
C12 C11 C16 C15 0.8(7) . . . .
O5 C11 C16 C15 -175.3(4) . . . .
C14 C15 C16 C11 -0.4(7) . . . .
N2 C2 N1 C1 1.2(4) . . . .
N2 C2 N1 CU1 -177.5(3) . . . .
N3 C1 N1 C2 -0.9(5) . . . .
N3 C1 N1 CU1 177.9(3) . . . .
N1 C2 N2 N3 -1.2(4) . . . .
N1 C2 N2 C5 173.0(3) . . . .
C10 C5 N2 C2 137.3(4) . . . .
C6 C5 N2 C2 -42.7(6) . . . .
C10 C5 N2 N3 -49.1(5) . . . .
C6 C5 N2 N3 130.9(4) . . . .
N1 C1 N3 N2 0.1(5) . . . .
C2 N2 N3 C1 0.7(4) . . . .
C5 N2 N3 C1 -173.9(4) . . . .
N6 C3 N4 N5 -0.6(5) . . . .
N6 C3 N4 C14 179.6(4) . . . .
C13 C14 N4 C3 -13.2(6) . . . .
C15 C14 N4 C3 168.5(4) . . . .
C13 C14 N4 N5 167.0(4) . . . .
C15 C14 N4 N5 -11.3(6) . . . .
N6 C4 N5 N4 -0.4(6) . . . .
C3 N4 N5 C4 0.6(5) . . . .
C14 N4 N5 C4 -179.5(4) . . . .
N4 C3 N6 C4 0.3(5) . . . .
N4 C3 N6 CU1 171.4(3) . . . 1_656
N5 C4 N6 C3 0.1(6) . . . .
N5 C4 N6 CU1 -171.6(4) . . . 1_656
O2 C17 O1 CU1 2.2(6) . . . .
O4 C18 O3 CU1 6.7(6) . . . .
C9 C8 O5 C11 -18.4(6) . . . .
C7 C8 O5 C11 165.5(4) . . . .
C16 C11 O5 C8 -47.1(6) . . . .
C12 C11 O5 C8 136.7(4) . . . .
